data_7214475
loop_
_publ_author_name
'Yang, Wei'
'Wang, Chiming'
'Ma, Qi'
'Liu, Chenxi'
'Wang, Hailong'
'Jiang, Jianzhuang'

_publ_section_title
;
 Synthesis, crystal structures, and luminescence properties of seven
 tripodal imidazole-based Zn/Cd(ii) coordination polymers induced by
 tricarboxylates
;
_journal_issue 21
_journal_name_full CrystEngComm
_journal_page_first 4554
_journal_paper_doi 10.1039/c4ce00212a
_journal_volume 16
_journal_year 2014
_chemical_formula_sum 'C60 H42 N12 O15 Zn2'
_chemical_formula_weight 1301.80
_chemical_name_systematic
;
 ?
;
_space_group_IT_number 1
_symmetry_cell_setting triclinic
_symmetry_space_group_name_Hall 'P 1'
_symmetry_space_group_name_H-M 'P 1'
_atom_sites_solution_hydrogens geom
_atom_sites_solution_primary direct
_atom_sites_solution_secondary difmap
_audit_creation_method SHELXL-97
_cell_angle_alpha 79.948(8)
_cell_angle_beta 79.570(8)
_cell_angle_gamma 73.077(8)
_cell_formula_units_Z 1
_cell_length_a 7.5481(6)
_cell_length_b 10.8878(10)
_cell_length_c 19.0460(18)
_cell_measurement_reflns_used 3514
_cell_measurement_temperature 293(2)
_cell_measurement_theta_max 27.86
_cell_measurement_theta_min 2.90
_cell_volume 1460.3(2)
_computing_structure_refinement 'SHELXL-97 (Sheldrick, 1997)'
_diffrn_ambient_temperature 293(2)
_diffrn_detector_area_resol_mean 16.2141
_diffrn_measured_fraction_theta_full 0.994
_diffrn_measured_fraction_theta_max 0.994
_diffrn_measurement_device_type 'Xcalibur, Eos, Gemini'
_diffrn_measurement_method '\w scans'
_diffrn_radiation_monochromator graphite
_diffrn_radiation_source 'fine-focus sealed tube'
_diffrn_radiation_type MoK\a
_diffrn_radiation_wavelength 0.71073
_diffrn_reflns_av_R_equivalents 0.0314
_diffrn_reflns_av_sigmaI/netI 0.0763
_diffrn_reflns_limit_h_max 8
_diffrn_reflns_limit_h_min -8
_diffrn_reflns_limit_k_max 12
_diffrn_reflns_limit_k_min -12
_diffrn_reflns_limit_l_max 22
_diffrn_reflns_limit_l_min -22
_diffrn_reflns_number 10345
_diffrn_reflns_theta_full 25.00
_diffrn_reflns_theta_max 25.00
_diffrn_reflns_theta_min 2.91
_diffrn_standards_interval_count 0
_diffrn_standards_interval_time 0
_diffrn_standards_number 0
_exptl_absorpt_coefficient_mu 0.901
_exptl_absorpt_correction_T_max 0.914
_exptl_absorpt_correction_T_min 0.878
_exptl_absorpt_correction_type multi-scan
_exptl_absorpt_process_details
;
CrysAlisPro, Oxford Diffraction Ltd.,
Version 1.171.34.40 (release 27-08-2010 CrysAlis171 .NET)
(compiled Aug 27 2010,11:50:40)
Empirical absorption correction using spherical harmonics,
 implemented in SCALE3 ABSPACK scaling algorithm.
;
_exptl_crystal_colour colorless
_exptl_crystal_density_diffrn 1.480
_exptl_crystal_density_method 'not measured'
_exptl_crystal_description block
_exptl_crystal_F_000 666
_exptl_crystal_size_max 0.18
_exptl_crystal_size_mid 0.12
_exptl_crystal_size_min 0.10
_refine_diff_density_max 1.564
_refine_diff_density_min -0.408
_refine_diff_density_rms 0.104
_refine_ls_abs_structure_details 'Flack H D (1983), Acta Cryst. A39, 876-881'
_refine_ls_abs_structure_Flack 0.000(16)
_refine_ls_extinction_method none
_refine_ls_goodness_of_fit_ref 1.049
_refine_ls_hydrogen_treatment mixed
_refine_ls_matrix_type full
_refine_ls_number_parameters 802
_refine_ls_number_reflns 8154
_refine_ls_number_restraints 8
_refine_ls_restrained_S_all 1.049
_refine_ls_R_factor_all 0.0740
_refine_ls_R_factor_gt 0.0617
_refine_ls_shift/su_max 0.000
_refine_ls_shift/su_mean 0.000
_refine_ls_structure_factor_coef Fsqd
_refine_ls_weighting_details 'calc w=1/[\s^2^(Fo^2^)+(0.1049P)^2^+0.0000P] where P=(Fo^2^+2Fc^2^)/3'
_refine_ls_weighting_scheme calc
_refine_ls_wR_factor_gt 0.1591
_refine_ls_wR_factor_ref 0.1680
_reflns_number_gt 7027
_reflns_number_total 8154
_reflns_threshold_expression >2sigma(I)
_cod_data_source_file c4ce00212a3.cif
_cod_data_source_block 6
_cod_depositor_comments 'Adding full bibliography for 7214470--7214476.cif.'
_cod_database_code 7214475

loop_
_symmetry_equiv_pos_as_xyz
'x, y, z'

loop_
_atom_site_label
_atom_site_type_symbol
_atom_site_fract_x
_atom_site_fract_y
_atom_site_fract_z
_atom_site_U_iso_or_equiv
_atom_site_adp_type
_atom_site_occupancy
_atom_site_symmetry_multiplicity
_atom_site_calc_flag
_atom_site_refinement_flags
C1 C 0.1531(12) 0.5283(8) -0.8920(4) 0.0245(18) Uani 1 1 d .
C2 C 0.2883(12) 0.3029(8) -0.7795(5) 0.028(2) Uani 1 1 d .
C3 C 0.0310(11) 0.4449(7) -0.8549(5) 0.0270(18) Uani 1 1 d .
C4 C 0.0945(11) 0.3425(8) -0.8008(4) 0.0266(18) Uani 1 1 d .
C5 C -0.0280(11) 0.2728(7) -0.7643(5) 0.0266(18) Uani 1 1 d .
C6 C -0.2096(13) 0.2984(9) -0.7809(6) 0.045(3) Uani 1 1 d .
H6 H -0.2914 0.2521 -0.7546 0.054 Uiso 1 1 calc R
C7 C -0.2642(13) 0.3913(10) -0.8356(6) 0.052(3) Uani 1 1 d .
H7 H -0.3816 0.4045 -0.8489 0.062 Uiso 1 1 calc R
C8 C -0.1485(13) 0.4682(9) -0.8726(6) 0.045(2) Uani 1 1 d .
H8 H -0.1907 0.5343 -0.9087 0.053 Uiso 1 1 calc R
C9 C 0.0373(10) 0.0551(8) -0.6986(5) 0.0298(19) Uani 1 1 d .
C10 C 0.0261(13) -0.0039(9) -0.7560(5) 0.043(2) Uani 1 1 d .
H10 H -0.0015 0.0446 -0.7999 0.051 Uiso 1 1 calc R
C11 C 0.0572(13) -0.1368(8) -0.7460(5) 0.036(2) Uani 1 1 d .
H11 H 0.0501 -0.1782 -0.7838 0.044 Uiso 1 1 calc R
C12 C 0.0995(12) -0.2114(8) -0.6794(5) 0.037(2) Uani 1 1 d .
C13 C 0.1021(13) -0.1467(9) -0.6220(5) 0.040(2) Uani 1 1 d .
H13 H 0.1256 -0.1944 -0.5776 0.048 Uiso 1 1 calc R
C14 C 0.0710(13) -0.0152(8) -0.6301(5) 0.038(2) Uani 1 1 d .
H14 H 0.0718 0.0269 -0.5918 0.046 Uiso 1 1 calc R
C15 C 0.1501(14) -0.3546(9) -0.6710(6) 0.043(2) Uani 1 1 d .
C16 C 0.8913(13) 1.0650(8) -1.3933(5) 0.030(2) Uani 1 1 d .
C17 C 0.7976(10) 0.8849(8) -1.2597(4) 0.0265(18) Uani 1 1 d .
C18 C 1.0300(11) 0.9953(7) -1.3440(4) 0.0243(17) Uani 1 1 d .
C19 C 0.9881(10) 0.9134(7) -1.2804(4) 0.0240(17) Uani 1 1 d .
C20 C 1.1310(11) 0.8454(7) -1.2409(4) 0.0272(18) Uani 1 1 d .
C21 C 1.3093(11) 0.8658(8) -1.2589(5) 0.032(2) Uani 1 1 d .
H21 H 1.4020 0.8234 -1.2302 0.039 Uiso 1 1 calc R
C22 C 1.3454(11) 0.9470(8) -1.3179(5) 0.039(2) Uani 1 1 d .
H22 H 1.4628 0.9625 -1.3288 0.047 Uiso 1 1 calc R
C23 C 1.2110(12) 1.0084(8) -1.3628(5) 0.036(2) Uani 1 1 d .
H23 H 1.2421 1.0584 -1.4056 0.044 Uiso 1 1 calc R
C24 C 1.1876(12) 0.6289(8) -1.1752(5) 0.0319(19) Uani 1 1 d .
C25 C 1.3085(12) 0.5742(8) -1.2295(5) 0.0319(19) Uani 1 1 d .
H25 H 1.3325 0.6243 -1.2732 0.038 Uiso 1 1 calc R
C26 C 1.3969(12) 0.4431(8) -1.2201(5) 0.034(2) Uani 1 1 d .
H26 H 1.4827 0.4064 -1.2573 0.041 Uiso 1 1 calc R
C27 C 1.3607(11) 0.3654(8) -1.1565(4) 0.0280(18) Uani 1 1 d .
C28 C 1.2339(12) 0.4256(8) -1.1005(5) 0.035(2) Uani 1 1 d .
H28 H 1.2063 0.3764 -1.0569 0.042 Uiso 1 1 calc R
C29 C 1.1507(12) 0.5570(8) -1.1100(4) 0.0307(19) Uani 1 1 d .
H29 H 1.0702 0.5968 -1.0725 0.037 Uiso 1 1 calc R
C30 C 1.4504(11) 0.2251(8) -1.1452(5) 0.0313(19) Uani 1 1 d .
C31 C 0.1422(12) 0.9703(8) -1.0668(5) 0.033(2) Uani 1 1 d .
H31 H 0.2588 0.9849 -1.0839 0.039 Uiso 1 1 calc R
C32 C -0.0732(14) 0.8874(9) -1.0109(6) 0.048(3) Uani 1 1 d .
H32 H -0.1360 0.8328 -0.9800 0.058 Uiso 1 1 calc R
C33 C -0.1545(12) 0.9981(9) -1.0515(6) 0.053(3) Uani 1 1 d .
H33 H -0.2813 1.0304 -1.0553 0.064 Uiso 1 1 calc R
C34 C -0.0440(12) 1.1733(7) -1.1292(5) 0.0295(19) Uani 1 1 d .
C35 C 0.0547(11) 1.1820(7) -1.1982(4) 0.0268(18) Uani 1 1 d .
H35 H 0.1396 1.1096 -1.2158 0.032 Uiso 1 1 calc R
C36 C 0.0216(11) 1.3040(8) -1.2404(4) 0.0291(18) Uani 1 1 d .
C37 C -0.0957(10) 1.4136(7) -1.2129(4) 0.0246(17) Uani 1 1 d .
H37 H -0.1134 1.4940 -1.2410 0.030 Uiso 1 1 calc R
C38 C -0.1861(11) 1.4019(7) -1.1431(4) 0.0250(17) Uani 1 1 d .
C39 C -0.1588(10) 1.2815(7) -1.1003(4) 0.0248(17) Uani 1 1 d .
H39 H -0.2172 1.2746 -1.0530 0.030 Uiso 1 1 calc R
C40 C -0.3017(12) 1.6409(7) -1.1416(5) 0.031(2) Uani 1 1 d .
H40 H -0.2293 1.6673 -1.1833 0.037 Uiso 1 1 calc R
C41 C -0.4251(12) 1.7166(8) -1.0980(5) 0.033(2) Uani 1 1 d .
H41 H -0.4548 1.8066 -1.1046 0.040 Uiso 1 1 calc R
C42 C -0.4258(10) 1.5191(7) -1.0522(4) 0.0229(17) Uani 1 1 d .
H42 H -0.4521 1.4470 -1.0229 0.028 Uiso 1 1 calc R
C43 C 0.3003(11) 1.2644(7) -1.3325(4) 0.0248(18) Uani 1 1 d .
H43 H 0.3829 1.2133 -1.3014 0.030 Uiso 1 1 calc R
C44 C 0.1827(13) 1.3695(10) -1.4277(5) 0.049(3) Uani 1 1 d .
H44 H 0.1706 1.4027 -1.4756 0.059 Uiso 1 1 calc R
C45 C 0.0411(14) 1.3847(11) -1.3703(5) 0.054(3) Uani 1 1 d .
H45 H -0.0824 1.4331 -1.3717 0.064 Uiso 1 1 calc R
C46 C 0.6020(11) 1.0089(8) -1.5417(5) 0.0289(18) Uani 1 1 d .
H46 H 0.6686 0.9391 -1.5128 0.035 Uiso 1 1 calc R
C47 C 0.4525(16) 1.2014(9) -1.5818(5) 0.044(3) Uani 1 1 d .
H47 H 0.3999 1.2905 -1.5860 0.053 Uiso 1 1 calc R
C48 C 0.4432(16) 1.1216(9) -1.6283(6) 0.047(3) Uani 1 1 d .
H48 H 0.3815 1.1448 -1.6687 0.056 Uiso 1 1 calc R
C49 C 0.5748(11) 0.8859(7) -1.6357(4) 0.0250(17) Uani 1 1 d .
C50 C 0.6244(12) 0.7647(8) -1.5991(4) 0.0294(18) Uani 1 1 d .
H50 H 0.6418 0.7535 -1.5510 0.035 Uiso 1 1 calc R
C51 C 0.6484(13) 0.6589(8) -1.6336(5) 0.033(2) Uani 1 1 d .
C52 C 0.6201(12) 0.6701(8) -1.7048(4) 0.0318(19) Uani 1 1 d .
H52 H 0.6372 0.5974 -1.7273 0.038 Uiso 1 1 calc R
C53 C 0.5651(11) 0.7948(8) -1.7410(4) 0.0317(19) Uani 1 1 d .
C54 C 0.5425(11) 0.9030(7) -1.7069(4) 0.0256(17) Uani 1 1 d .
H54 H 0.5061 0.9859 -1.7315 0.031 Uiso 1 1 calc R
C55 C 0.4477(12) 0.7376(8) -1.8412(5) 0.027(2) Uani 1 1 d .
H55 H 0.4360 0.6567 -1.8188 0.033 Uiso 1 1 calc R
C56 C 0.4417(16) 0.9041(9) -1.9169(5) 0.047(3) Uani 1 1 d .
H56 H 0.4274 0.9612 -1.9592 0.056 Uiso 1 1 calc R
C57 C 0.5088(15) 0.9229(9) -1.8605(5) 0.044(2) Uani 1 1 d .
H57 H 0.5418 0.9964 -1.8552 0.053 Uiso 1 1 calc R
C58 C 0.8569(15) 0.4374(9) -1.6133(6) 0.051(3) Uani 1 1 d .
H58 H 0.9467 0.4426 -1.6533 0.061 Uiso 1 1 calc R
N9 N 0.6988(10) 0.3598(7) -1.5144(4) 0.0300(17) Uani 1 1 d .
C60 C 0.6103(12) 0.4789(8) -1.5367(5) 0.032(2) Uani 1 1 d .
H60 H 0.4948 0.5227 -1.5142 0.039 Uiso 1 1 calc R
N1 N 0.1173(9) 0.8694(7) -1.0229(4) 0.0294(16) Uani 1 1 d .
N2 N -0.0197(9) 1.0515(6) -1.0848(4) 0.0269(15) Uani 1 1 d .
N3 N 0.3474(9) 1.2955(7) -1.4013(4) 0.0271(16) Uani 1 1 d .
N4 N 0.1163(9) 1.3162(7) -1.3123(4) 0.0281(16) Uani 1 1 d .
N5 N -0.3013(8) 1.5143(6) -1.1133(3) 0.0233(14) Uani 1 1 d .
N7 N 0.5535(10) 1.1278(7) -1.5271(4) 0.0304(17) Uani 1 1 d .
N8 N 0.5461(10) 0.9975(6) -1.6025(3) 0.0284(15) Uani 1 1 d .
C59 C 0.8551(13) 0.3337(9) -1.5615(6) 0.048(3) Uani 1 1 d .
H59 H 0.9488 0.2562 -1.5593 0.057 Uiso 1 1 calc R
N10 N 0.7027(10) 0.5301(6) -1.5945(4) 0.0326(16) Uani 1 1 d .
N11 N 0.3977(10) 0.7897(7) -1.9031(4) 0.0271(16) Uani 1 1 d .
N12 N 0.5194(10) 0.8152(7) -1.8127(4) 0.0276(16) Uani 1 1 d .
N6 N -0.5055(9) 1.6413(6) -1.0397(4) 0.0247(15) Uani 1 1 d .
O1 O 0.0772(8) 0.6328(6) -0.9286(4) 0.0446(17) Uani 1 1 d .
O2 O 0.3237(9) 0.4960(7) -0.8886(4) 0.0503(19) Uani 1 1 d .
O3 O 0.4014(8) 0.2084(5) -0.8021(3) 0.0349(14) Uani 1 1 d .
O4 O 0.3193(8) 0.3673(5) -0.7340(3) 0.0335(14) Uani 1 1 d .
O5 O 0.0281(8) 0.1869(5) -0.7040(3) 0.0342(14) Uani 1 1 d .
O6 O 0.1589(10) -0.4050(6) -0.7292(3) 0.0458(16) Uani 1 1 d .
O7 O 0.1827(13) -0.4186(7) -0.6119(4) 0.066(2) Uani 1 1 d D
H7A H 0.2278 -0.4965 -0.5937 0.099 Uiso 1 1 d RD
O8 O 0.9435(10) 1.0767(8) -1.4592(4) 0.063(2) Uani 1 1 d .
O9 O 0.7213(9) 1.1114(6) -1.3671(3) 0.0414(16) Uani 1 1 d .
O10 O 0.7776(9) 0.7993(6) -1.2909(4) 0.0467(17) Uani 1 1 d .
O11 O 0.6843(8) 0.9399(6) -1.2126(3) 0.0416(15) Uani 1 1 d .
O12 O 1.0891(7) 0.7618(5) -1.1797(3) 0.0308(13) Uani 1 1 d .
O13 O 1.5618(10) 0.1833(6) -1.2039(4) 0.0480(17) Uani 1 1 d D
H13A H 1.6051 0.1041 -1.1873 0.072 Uiso 1 1 d RD
O14 O 1.4198(9) 0.1545(6) -1.0899(4) 0.0437(16) Uani 1 1 d .
O15 O -0.4800(14) 1.2319(8) -0.9614(4) 0.080(3) Uani 1 1 d D
H15A H -0.3759 1.1750 -0.9578 0.120 Uiso 1 1 d RD
H15B H -0.5343 1.2456 -0.9191 0.120 Uiso 1 1 d RD
Zn1 Zn 0.28364(9) 0.71336(7) -0.96788(5) 0.0235(2) Uani 1 1 d .
Zn2 Zn 0.60719(9) 1.21560(7) -1.45164(5) 0.0235(2) Uani 1 1 d .

loop_
_atom_site_aniso_label
_atom_site_aniso_U_11
_atom_site_aniso_U_22
_atom_site_aniso_U_33
_atom_site_aniso_U_23
_atom_site_aniso_U_13
_atom_site_aniso_U_12
C1 0.035(5) 0.022(4) 0.017(4) 0.001(4) -0.008(3) -0.009(4)
C2 0.028(4) 0.033(5) 0.026(5) 0.007(4) -0.007(4) -0.014(4)
C3 0.024(4) 0.013(4) 0.041(5) 0.005(4) -0.008(4) -0.003(3)
C4 0.028(4) 0.026(4) 0.025(4) -0.006(4) -0.009(3) 0.000(3)
C5 0.026(4) 0.017(4) 0.038(5) -0.004(4) 0.001(4) -0.011(3)
C6 0.040(5) 0.024(5) 0.069(8) 0.009(5) -0.011(5) -0.015(4)
C7 0.026(5) 0.051(7) 0.082(9) 0.000(6) -0.018(5) -0.013(4)
C8 0.033(5) 0.034(5) 0.068(7) 0.007(5) -0.021(5) -0.010(4)
C9 0.022(4) 0.028(5) 0.032(5) 0.008(4) 0.006(3) -0.009(3)
C10 0.049(6) 0.042(6) 0.033(5) -0.005(5) 0.006(4) -0.014(4)
C11 0.045(5) 0.029(5) 0.036(5) -0.009(4) -0.001(4) -0.011(4)
C12 0.040(5) 0.034(5) 0.035(5) -0.010(4) 0.010(4) -0.012(4)
C13 0.048(5) 0.034(5) 0.031(5) 0.003(4) 0.003(4) -0.012(4)
C14 0.050(5) 0.031(5) 0.035(5) -0.008(4) 0.007(4) -0.019(4)
C15 0.051(6) 0.024(5) 0.050(7) 0.007(5) 0.000(5) -0.015(4)
C16 0.040(6) 0.021(4) 0.033(5) 0.005(4) -0.017(4) -0.009(4)
C17 0.021(4) 0.025(4) 0.028(5) 0.010(4) -0.008(4) -0.003(3)
C18 0.030(4) 0.020(4) 0.023(4) 0.007(3) -0.005(3) -0.011(3)
C19 0.021(4) 0.022(4) 0.029(4) -0.007(4) -0.006(3) -0.002(3)
C20 0.034(4) 0.014(4) 0.033(5) 0.000(4) -0.013(4) -0.003(3)
C21 0.024(4) 0.022(4) 0.047(5) 0.002(4) -0.012(4) 0.001(3)
C22 0.021(4) 0.034(5) 0.064(7) -0.006(5) 0.000(4) -0.014(4)
C23 0.035(5) 0.025(4) 0.047(6) 0.005(4) -0.005(4) -0.012(4)
C24 0.035(5) 0.026(4) 0.038(5) 0.003(4) -0.020(4) -0.007(4)
C25 0.046(5) 0.022(4) 0.026(5) 0.000(4) 0.001(4) -0.010(4)
C26 0.034(5) 0.035(5) 0.034(5) 0.006(4) -0.002(4) -0.018(4)
C27 0.028(4) 0.028(4) 0.030(5) -0.003(4) -0.016(4) -0.003(3)
C28 0.041(5) 0.033(5) 0.033(5) 0.013(4) -0.019(4) -0.015(4)
C29 0.039(5) 0.031(5) 0.023(4) 0.003(4) -0.015(4) -0.008(4)
C30 0.029(4) 0.029(5) 0.041(5) -0.003(4) -0.015(4) -0.010(4)
C31 0.029(5) 0.029(5) 0.038(5) -0.001(4) -0.003(4) -0.008(4)
C32 0.037(5) 0.021(5) 0.067(8) 0.016(5) 0.000(5) 0.005(4)
C33 0.020(4) 0.040(6) 0.083(8) 0.017(6) -0.005(5) 0.001(4)
C34 0.037(5) 0.019(4) 0.033(5) 0.001(4) -0.013(4) -0.007(3)
C35 0.028(4) 0.015(4) 0.031(5) -0.002(4) 0.000(3) 0.001(3)
C36 0.027(4) 0.034(5) 0.022(4) -0.002(4) -0.001(3) -0.003(3)
C37 0.025(4) 0.015(4) 0.028(4) 0.008(3) -0.002(3) -0.003(3)
C38 0.027(4) 0.021(4) 0.027(4) -0.016(4) -0.001(3) -0.001(3)
C39 0.023(4) 0.023(4) 0.023(4) 0.001(4) 0.002(3) -0.005(3)
C40 0.036(5) 0.015(4) 0.036(5) 0.002(4) 0.012(4) -0.010(4)
C41 0.034(5) 0.016(4) 0.039(5) 0.001(4) 0.002(4) 0.001(4)
C42 0.027(4) 0.022(4) 0.017(4) 0.006(3) 0.001(3) -0.011(3)
C43 0.023(4) 0.023(4) 0.028(5) 0.002(4) -0.008(4) -0.006(3)
C44 0.040(5) 0.061(7) 0.021(5) 0.011(5) 0.005(4) 0.011(5)
C45 0.041(5) 0.063(7) 0.037(6) 0.006(5) -0.010(4) 0.013(5)
C46 0.036(5) 0.022(4) 0.030(5) -0.006(4) -0.007(4) -0.006(3)
C47 0.069(7) 0.024(5) 0.036(6) -0.001(5) -0.025(5) 0.001(5)
C48 0.080(8) 0.019(5) 0.041(6) 0.003(5) -0.031(6) -0.005(5)
C49 0.038(4) 0.022(4) 0.017(4) -0.003(3) 0.000(3) -0.013(3)
C50 0.050(5) 0.025(4) 0.015(4) -0.001(4) -0.005(4) -0.015(4)
C51 0.039(5) 0.028(5) 0.034(5) 0.005(4) -0.006(4) -0.014(4)
C52 0.048(5) 0.026(4) 0.024(4) -0.002(4) -0.002(4) -0.015(4)
C53 0.032(5) 0.039(5) 0.025(5) -0.003(4) 0.000(4) -0.014(4)
C54 0.039(5) 0.020(4) 0.021(4) 0.003(3) -0.008(3) -0.015(4)
C55 0.038(5) 0.027(5) 0.022(5) -0.016(4) 0.003(4) -0.012(4)
C56 0.083(7) 0.037(5) 0.033(5) 0.014(4) -0.024(5) -0.037(5)
C57 0.083(7) 0.032(5) 0.025(5) 0.002(4) -0.012(5) -0.027(5)
C58 0.058(6) 0.030(5) 0.054(7) 0.000(5) 0.015(5) -0.013(5)
N9 0.033(4) 0.032(4) 0.024(4) -0.008(3) 0.002(3) -0.008(3)
C60 0.036(5) 0.025(5) 0.030(5) -0.006(4) 0.011(4) -0.008(4)
N1 0.024(4) 0.027(4) 0.030(4) 0.006(3) -0.002(3) -0.004(3)
N2 0.023(3) 0.019(3) 0.031(4) 0.005(3) -0.002(3) 0.002(3)
N3 0.024(3) 0.031(4) 0.022(4) 0.004(3) -0.003(3) -0.004(3)
N4 0.026(4) 0.032(4) 0.020(4) -0.005(3) 0.000(3) 0.000(3)
N5 0.019(3) 0.016(3) 0.030(4) 0.001(3) -0.007(3) 0.002(3)
N7 0.039(4) 0.025(4) 0.028(4) -0.004(3) -0.013(3) -0.004(3)
N8 0.046(4) 0.022(4) 0.017(3) -0.004(3) -0.005(3) -0.009(3)
C59 0.037(5) 0.031(5) 0.061(7) -0.001(5) 0.018(5) -0.006(4)
N10 0.044(4) 0.022(4) 0.028(4) 0.000(3) -0.002(3) -0.007(3)
N11 0.039(4) 0.026(4) 0.017(4) -0.002(3) -0.005(3) -0.010(3)
N12 0.042(4) 0.028(4) 0.015(4) 0.002(3) -0.004(3) -0.014(3)
N6 0.029(4) 0.025(4) 0.018(4) -0.003(3) 0.001(3) -0.007(3)
O1 0.032(3) 0.029(3) 0.062(5) 0.020(3) -0.007(3) -0.005(3)
O2 0.033(4) 0.051(4) 0.064(5) 0.031(4) -0.017(3) -0.022(3)
O3 0.038(3) 0.018(3) 0.041(4) -0.014(3) -0.005(3) 0.010(3)
O4 0.044(3) 0.023(3) 0.036(3) -0.008(3) -0.012(3) -0.006(3)
O5 0.051(4) 0.019(3) 0.033(3) 0.010(3) -0.010(3) -0.015(3)
O6 0.071(5) 0.032(3) 0.032(4) -0.010(3) 0.004(3) -0.014(3)
O7 0.119(7) 0.029(4) 0.042(5) 0.008(4) -0.015(5) -0.015(4)
O8 0.052(4) 0.092(6) 0.033(4) 0.008(4) -0.011(3) -0.008(4)
O9 0.034(4) 0.049(4) 0.031(4) 0.011(3) -0.014(3) 0.001(3)
O10 0.043(4) 0.048(4) 0.057(4) -0.006(4) -0.011(3) -0.024(3)
O11 0.036(3) 0.037(3) 0.043(4) 0.000(3) 0.001(3) -0.003(3)
O12 0.033(3) 0.016(3) 0.034(3) 0.008(3) -0.007(3) 0.002(2)
O13 0.065(4) 0.029(4) 0.046(4) -0.003(3) -0.013(4) -0.004(3)
O14 0.043(4) 0.034(4) 0.046(4) -0.003(3) -0.004(3) -0.001(3)
O15 0.104(7) 0.081(6) 0.055(5) -0.012(5) 0.009(5) -0.034(5)
Zn1 0.0247(5) 0.0210(5) 0.0226(5) -0.0018(4) -0.0031(4) -0.0035(4)
Zn2 0.0289(5) 0.0217(5) 0.0183(5) -0.0004(4) -0.0040(4) -0.0050(4)

loop_
_atom_type_symbol
_atom_type_description
_atom_type_scat_dispersion_real
_atom_type_scat_dispersion_imag
_atom_type_scat_source
C C 0.0033 0.0016 'International Tables Vol C Tables 4.2.6.8 and 6.1.1.4'
H H 0.0000 0.0000 'International Tables Vol C Tables 4.2.6.8 and 6.1.1.4'
N N 0.0061 0.0033 'International Tables Vol C Tables 4.2.6.8 and 6.1.1.4'
O O 0.0106 0.0060 'International Tables Vol C Tables 4.2.6.8 and 6.1.1.4'
Zn Zn 0.2839 1.4301 'International Tables Vol C Tables 4.2.6.8 and 6.1.1.4'

loop_
_geom_angle_atom_site_label_1
_geom_angle_atom_site_label_2
_geom_angle_atom_site_label_3
_geom_angle
_geom_angle_site_symmetry_1
_geom_angle_site_symmetry_3
O2 C1 O1 121.1(8) . .
O2 C1 C3 121.6(7) . .
O1 C1 C3 117.3(7) . .
O2 C1 Zn1 73.7(5) . .
O1 C1 Zn1 47.4(4) . .
C3 C1 Zn1 164.7(6) . .
O3 C2 O4 124.1(8) . .
O3 C2 C4 118.6(7) . .
O4 C2 C4 117.1(7) . .
C8 C3 C4 119.6(7) . .
C8 C3 C1 120.0(7) . .
C4 C3 C1 120.4(7) . .
C5 C4 C3 118.4(7) . .
C5 C4 C2 116.8(7) . .
C3 C4 C2 124.8(7) . .
C4 C5 O5 116.9(7) . .
C4 C5 C6 121.9(8) . .
O5 C5 C6 120.7(7) . .
C7 C6 C5 118.9(8) . .
C7 C6 H6 120.6 . .
C5 C6 H6 120.6 . .
C6 C7 C8 121.6(9) . .
C6 C7 H7 119.2 . .
C8 C7 H7 119.2 . .
C3 C8 C7 119.4(9) . .
C3 C8 H8 120.3 . .
C7 C8 H8 120.3 . .
C10 C9 O5 123.4(7) . .
C10 C9 C14 122.4(8) . .
O5 C9 C14 114.0(7) . .
C11 C10 C9 118.0(9) . .
C11 C10 H10 121.0 . .
C9 C10 H10 121.0 . .
C10 C11 C12 121.4(8) . .
C10 C11 H11 119.3 . .
C12 C11 H11 119.3 . .
C13 C12 C11 118.5(8) . .
C13 C12 C15 120.3(9) . .
C11 C12 C15 121.1(8) . .
C14 C13 C12 121.4(8) . .
C14 C13 H13 119.3 . .
C12 C13 H13 119.3 . .
C13 C14 C9 118.2(8) . .
C13 C14 H14 120.9 . .
C9 C14 H14 120.9 . .
O7 C15 O6 124.3(9) . .
O7 C15 C12 120.4(9) . .
O6 C15 C12 115.3(9) . .
O8 C16 O9 121.5(8) . .
O8 C16 C18 119.1(8) . .
O9 C16 C18 119.4(8) . .
O8 C16 Zn2 73.9(5) . .
O9 C16 Zn2 48.1(4) . .
C18 C16 Zn2 165.7(7) . .
O11 C17 O10 125.9(7) . .
O11 C17 C19 119.5(7) . .
O10 C17 C19 114.5(7) . .
C23 C18 C19 119.0(7) . .
C23 C18 C16 117.8(7) . .
C19 C18 C16 123.2(7) . .
C20 C19 C18 118.6(7) . .
C20 C19 C17 119.0(7) . .
C18 C19 C17 121.9(7) . .
C19 C20 O12 117.9(7) . .
C19 C20 C21 121.1(8) . .
O12 C20 C21 120.8(7) . .
C22 C21 C20 119.5(8) . .
C22 C21 H21 120.2 . .
C20 C21 H21 120.2 . .
C21 C22 C23 121.3(8) . .
C21 C22 H22 119.3 . .
C23 C22 H22 119.3 . .
C22 C23 C18 120.1(8) . .
C22 C23 H23 119.9 . .
C18 C23 H23 119.9 . .
C25 C24 C29 121.3(8) . .
C25 C24 O12 123.9(7) . .
C29 C24 O12 114.8(7) . .
C24 C25 C26 119.6(8) . .
C24 C25 H25 120.2 . .
C26 C25 H25 120.2 . .
C27 C26 C25 121.6(8) . .
C27 C26 H26 119.2 . .
C25 C26 H26 119.2 . .
C26 C27 C28 117.5(7) . .
C26 C27 C30 122.8(8) . .
C28 C27 C30 119.7(7) . .
C29 C28 C27 120.3(8) . .
C29 C28 H28 119.9 . .
C27 C28 H28 119.9 . .
C24 C29 C28 119.7(8) . .
C24 C29 H29 120.2 . .
C28 C29 H29 120.2 . .
O14 C30 O13 123.9(8) . .
O14 C30 C27 124.0(8) . .
O13 C30 C27 112.0(7) . .
N1 C31 N2 112.4(7) . .
N1 C31 H31 123.8 . .
N2 C31 H31 123.8 . .
C33 C32 N1 108.8(8) . .
C33 C32 H32 125.6 . .
N1 C32 H32 125.6 . .
N2 C33 C32 107.3(8) . .
N2 C33 H33 126.4 . .
C32 C33 H33 126.4 . .
C39 C34 C35 121.7(7) . .
C39 C34 N2 118.2(7) . .
C35 C34 N2 120.0(7) . .
C34 C35 C36 117.7(7) . .
C34 C35 H35 121.2 . .
C36 C35 H35 121.2 . .
C37 C36 C35 121.5(7) . .
C37 C36 N4 119.1(7) . .
C35 C36 N4 119.4(7) . .
C38 C37 C36 119.0(7) . .
C38 C37 H37 120.5 . .
C36 C37 H37 120.5 . .
C37 C38 C39 120.8(7) . .
C37 C38 N5 119.7(7) . .
C39 C38 N5 119.4(7) . .
C34 C39 C38 119.1(7) . .
C34 C39 H39 120.4 . .
C38 C39 H39 120.4 . .
C41 C40 N5 106.7(7) . .
C41 C40 H40 126.7 . .
N5 C40 H40 126.7 . .
C40 C41 N6 110.3(7) . .
C40 C41 H41 124.8 . .
N6 C41 H41 124.8 . .
N6 C42 N5 110.9(6) . .
N6 C42 H42 124.6 . .
N5 C42 H42 124.6 . .
N3 C43 N4 111.2(7) . .
N3 C43 H43 124.4 . .
N4 C43 H43 124.4 . .
C45 C44 N3 107.9(8) . .
C45 C44 H44 126.1 . .
N3 C44 H44 126.1 . .
N4 C45 C44 106.5(8) . .
N4 C45 H45 126.7 . .
C44 C45 H45 126.7 . .
N7 C46 N8 113.2(7) . .
N7 C46 H46 123.4 . .
N8 C46 H46 123.4 . .
C48 C47 N7 109.2(8) . .
C48 C47 H47 125.4 . .
N7 C47 H47 125.4 . .
C47 C48 N8 105.7(8) . .
C47 C48 H48 127.1 . .
N8 C48 H48 127.1 . .
C50 C49 C54 120.3(7) . .
C50 C49 N8 121.7(7) . .
C54 C49 N8 117.9(7) . .
C49 C50 C51 119.5(8) . .
C49 C50 H50 120.2 . .
C51 C50 H50 120.2 . .
C50 C51 C52 122.6(8) . .
C50 C51 N10 119.2(8) . .
C52 C51 N10 118.1(8) . .
C51 C52 C53 117.2(8) . .
C51 C52 H52 121.4 . .
C53 C52 H52 121.4 . .
C52 C53 C54 120.8(8) . .
C52 C53 N12 120.7(8) . .
C54 C53 N12 118.3(7) . .
C49 C54 C53 119.5(8) . .
C49 C54 H54 120.2 . .
C53 C54 H54 120.2 . .
N11 C55 N12 111.5(8) . .
N11 C55 H55 124.2 . .
N12 C55 H55 124.2 . .
C57 C56 N11 109.7(8) . .
C57 C56 H56 125.2 . .
N11 C56 H56 125.2 . .
C56 C57 N12 106.9(8) . .
C56 C57 H57 126.6 . .
N12 C57 H57 126.6 . .
N10 C58 C59 105.8(8) . .
N10 C58 H58 127.1 . .
C59 C58 H58 127.1 . .
C60 N9 C59 104.6(7) . .
C60 N9 Zn2 131.4(6) . 1_545
C59 N9 Zn2 120.6(6) . 1_545
N9 C60 N10 112.7(7) . .
N9 C60 H60 123.6 . .
N10 C60 H60 123.6 . .
C31 N1 C32 104.7(7) . .
C31 N1 Zn1 135.9(6) . .
C32 N1 Zn1 119.2(6) . .
C33 N2 C31 106.7(7) . .
C33 N2 C34 126.2(7) . .
C31 N2 C34 127.1(7) . .
C43 N3 C44 105.9(7) . .
C43 N3 Zn2 121.3(5) . .
C44 N3 Zn2 132.0(6) . .
C45 N4 C43 108.3(7) . .
C45 N4 C36 126.3(7) . .
C43 N4 C36 125.3(7) . .
C42 N5 C40 107.5(6) . .
C42 N5 C38 127.3(6) . .
C40 N5 C38 125.2(6) . .
C46 N7 C47 105.5(7) . .
C46 N7 Zn2 134.4(6) . .
C47 N7 Zn2 120.0(6) . .
C46 N8 C48 106.3(7) . .
C46 N8 C49 129.3(7) . .
C48 N8 C49 124.3(7) . .
N9 C59 C58 110.0(9) . .
N9 C59 H59 125.0 . .
C58 C59 H59 125.0 . .
C60 N10 C58 106.7(7) . .
C60 N10 C51 128.1(7) . .
C58 N10 C51 125.1(8) . .
C55 N11 C56 105.9(7) . .
C55 N11 Zn1 127.0(6) . 1_554
C56 N11 Zn1 127.1(6) . 1_554
C57 N12 C55 105.9(7) . .
C57 N12 C53 127.4(7) . .
C55 N12 C53 125.9(7) . .
C42 N6 C41 104.6(6) . .
C42 N6 Zn1 130.5(5) . 1_465
C41 N6 Zn1 124.2(5) . 1_465
C1 O1 Zn1 104.4(5) . .
C5 O5 C9 121.1(6) . .
C15 O7 H7A 140.0 . .
C16 O9 Zn2 103.2(5) . .
C20 O12 C24 119.1(6) . .
C30 O13 H13A 99.4 . .
H15A O15 H15B 108.3 . .
N6 Zn1 O1 123.7(3) 1_645 .
N6 Zn1 N11 104.6(3) 1_645 1_556
O1 Zn1 N11 120.9(3) . 1_556
N6 Zn1 N1 105.5(3) 1_645 .
O1 Zn1 N1 93.7(3) . .
N11 Zn1 N1 105.0(3) 1_556 .
N6 Zn1 C1 109.7(3) 1_645 .
O1 Zn1 C1 28.1(3) . .
N11 Zn1 C1 108.9(3) 1_556 .
N1 Zn1 C1 121.8(3) . .
O9 Zn2 N9 124.4(3) . 1_565
O9 Zn2 N7 120.3(3) . .
N9 Zn2 N7 100.3(3) 1_565 .
O9 Zn2 N3 99.0(3) . .
N9 Zn2 N3 107.5(3) 1_565 .
N7 Zn2 N3 102.8(3) . .
O9 Zn2 C16 28.7(3) . .
N9 Zn2 C16 106.1(3) 1_565 .
N7 Zn2 C16 109.2(3) . .
N3 Zn2 C16 127.6(3) . .

loop_
_geom_bond_atom_site_label_1
_geom_bond_atom_site_label_2
_geom_bond_distance
_geom_bond_site_symmetry_2
C1 O2 1.243(10) .
C1 O1 1.263(10) .
C1 C3 1.484(11) .
C1 Zn1 2.597(8) .
C2 O3 1.218(10) .
C2 O4 1.296(10) .
C2 C4 1.509(11) .
C3 C8 1.396(12) .
C3 C4 1.414(11) .
C4 C5 1.380(11) .
C5 O5 1.395(10) .
C5 C6 1.400(12) .
C6 C7 1.350(14) .
C6 H6 0.9300 .
C7 C8 1.400(13) .
C7 H7 0.9300 .
C8 H8 0.9300 .
C9 C10 1.388(13) .
C9 O5 1.402(10) .
C9 C14 1.418(12) .
C10 C11 1.382(12) .
C10 H10 0.9300 .
C11 C12 1.417(13) .
C11 H11 0.9300 .
C12 C13 1.406(13) .
C12 C15 1.481(13) .
C13 C14 1.367(12) .
C13 H13 0.9300 .
C14 H14 0.9300 .
C15 O7 1.241(12) .
C15 O6 1.302(12) .
C16 O8 1.243(11) .
C16 O9 1.276(11) .
C16 C18 1.482(11) .
C16 Zn2 2.589(9) .
C17 O11 1.227(10) .
C17 O10 1.246(10) .
C17 C19 1.527(10) .
C18 C23 1.390(11) .
C18 C19 1.419(11) .
C19 C20 1.382(11) .
C20 O12 1.397(10) .
C20 C21 1.399(11) .
C21 C22 1.341(12) .
C21 H21 0.9300 .
C22 C23 1.390(13) .
C22 H22 0.9300 .
C23 H23 0.9300 .
C24 C25 1.347(12) .
C24 C29 1.377(12) .
C24 O12 1.417(10) .
C25 C26 1.383(12) .
C25 H25 0.9300 .
C26 C27 1.383(11) .
C26 H26 0.9300 .
C27 C28 1.412(12) .
C27 C30 1.474(11) .
C28 C29 1.379(11) .
C28 H28 0.9300 .
C29 H29 0.9300 .
C30 O14 1.220(10) .
C30 O13 1.333(11) .
C31 N1 1.298(11) .
C31 N2 1.345(10) .
C31 H31 0.9300 .
C32 C33 1.358(13) .
C32 N1 1.374(12) .
C32 H32 0.9300 .
C33 N2 1.326(11) .
C33 H33 0.9300 .
C34 C39 1.378(11) .
C34 C35 1.391(12) .
C34 N2 1.425(10) .
C35 C36 1.407(11) .
C35 H35 0.9300 .
C36 C37 1.384(11) .
C36 N4 1.429(10) .
C37 C38 1.383(11) .
C37 H37 0.9300 .
C38 C39 1.398(11) .
C38 N5 1.422(9) .
C39 H39 0.9300 .
C40 C41 1.324(12) .
C40 N5 1.389(10) .
C40 H40 0.9300 .
C41 N6 1.414(10) .
C41 H41 0.9300 .
C42 N6 1.334(10) .
C42 N5 1.355(9) .
C42 H42 0.9300 .
C43 N3 1.305(10) .
C43 N4 1.349(10) .
C43 H43 0.9300 .
C44 C45 1.379(13) .
C44 N3 1.397(11) .
C44 H44 0.9300 .
C45 N4 1.340(11) .
C45 H45 0.9300 .
C46 N7 1.304(10) .
C46 N8 1.339(10) .
C46 H46 0.9300 .
C47 C48 1.368(14) .
C47 N7 1.397(11) .
C47 H47 0.9300 .
C48 N8 1.402(11) .
C48 H48 0.9300 .
C49 C50 1.362(11) .
C49 C54 1.392(10) .
C49 N8 1.409(10) .
C50 C51 1.376(12) .
C50 H50 0.9300 .
C51 C52 1.389(12) .
C51 N10 1.449(11) .
C52 C53 1.393(12) .
C52 H52 0.9300 .
C53 C54 1.397(11) .
C53 N12 1.433(10) .
C54 H54 0.9300 .
C55 N11 1.288(11) .
C55 N12 1.354(11) .
C55 H55 0.9300 .
C56 C57 1.337(12) .
C56 N11 1.351(11) .
C56 H56 0.9300 .
C57 N12 1.344(11) .
C57 H57 0.9300 .
C58 N10 1.339(12) .
C58 C59 1.365(13) .
C58 H58 0.9300 .
N9 C60 1.308(11) .
N9 C59 1.337(11) .
N9 Zn2 2.013(7) 1_545
C60 N10 1.321(11) .
C60 H60 0.9300 .
N1 Zn1 2.043(7) .
N3 Zn2 2.034(7) .
N7 Zn2 2.014(7) .
C59 H59 0.9300 .
N11 Zn1 2.028(7) 1_554
N6 Zn1 1.970(6) 1_465
O1 Zn1 1.975(6) .
O7 H7A 0.8526 .
O9 Zn2 1.979(6) .
O13 H13A 0.8535 .
O15 H15A 0.8532 .
O15 H15B 0.8521 .
Zn1 N6 1.970(6) 1_645
Zn1 N11 2.028(7) 1_556
Zn2 N9 2.013(7) 1_565
